data_4020609
loop_
_publ_author_name
'S. Anitha Nagamani'
'Yasuo Norikane'
'Nobuyuki Tamaoki'

_publ_section_title
;
 Photoinduced Hinge-Like Molecular Motion:
 Studies on Xanthene-Based Cyclic Azobenzene Dimers
;
_journal_name_full 'Journal of Organic Chemistry'
_journal_page_first 9304
_journal_page_last 9313
_journal_paper_doi 10.1021/jo0513616
_journal_volume 70
_journal_year 2005
_chemical_formula_sum 'C30 H24 N4 O2'
_chemical_formula_weight 472.53
_chemical_melting_point_gt 573.15
_space_group_IT_number 14
_symmetry_cell_setting monoclinic
_symmetry_space_group_name_Hall '-P 2ybc'
_symmetry_space_group_name_H-M 'P 1 21/c 1'
_cell_angle_alpha 90.00
_cell_angle_beta 99.3380(10)
_cell_angle_gamma 90.00
_cell_formula_units_Z 4
_cell_length_a 12.8627(11)
_cell_length_b 12.6794(10)
_cell_length_c 14.6526(12)
_cell_measurement_temperature 223(2)
_cell_volume 2358.0(3)
_diffrn_ambient_temperature 223(2)
_exptl_crystal_density_diffrn 1.331
_cod_depositor_comments
;
The following automatic conversions were performed:
'_symmetry_cell_setting' value 'Monoclinic' changed to 'monoclinic'
according to '/home/saulius/struct/CIF-dictionaries/cif_core.dic'
dictionary named 'cif_core.dic' version 2.4.1 from 2010-06-29.

Automatic conversion script
Id: cif_fix_enum 1527 2010-12-29 10:47:43Z saulius 

The following automatic conversions were performed:

'_chemical_melting_point' tag was changed to
'_chemical_melting_point_gt' since the value was specified 'more
than' ('>') a certain temperature. The value '> 300deg' was changed
to '573.15' - it was converted from degrees Celsius(C) to Kelvins(K).

Automatic conversion script
Id: cif_fix_values 1646 2011-03-28 12:23:43Z adriana 
;
_cod_original_sg_symbol_H-M 'P 21/c'
_cod_database_code 4020609

loop_
_symmetry_equiv_pos_as_xyz
'x, y, z'
'-x, y+1/2, -z+1/2'
'-x, -y, -z'
'x, -y-1/2, z-1/2'

loop_
_atom_site_label
_atom_site_type_symbol
_atom_site_fract_x
_atom_site_fract_y
_atom_site_fract_z
_atom_site_U_iso_or_equiv
_atom_site_adp_type
_atom_site_occupancy
_atom_site_symmetry_multiplicity
_atom_site_calc_flag
_atom_site_refinement_flags
_atom_site_disorder_assembly
_atom_site_disorder_group
C1 C 0.34894(9) 0.64745(9) -0.00777(8) 0.0300(2) Uani 1 1 d . . .
C2 C 0.28758(10) 0.73287(10) 0.01100(8) 0.0325(3) Uani 1 1 d . . .
C3 C 0.33528(10) 0.81430(9) 0.08216(9) 0.0340(3) Uani 1 1 d . . .
C4 C 0.41819(9) 0.75960(9) 0.15282(8) 0.0300(2) Uani 1 1 d . . .
C5 C 0.44512(11) 0.79588(10) 0.24324(9) 0.0361(3) Uani 1 1 d . . .
H5 H 0.4088 0.8539 0.2627 0.043 Uiso 1 1 calc R . .
C6 C 0.52404(11) 0.74860(11) 0.30510(9) 0.0387(3) Uani 1 1 d . . .
H6 H 0.5403 0.7739 0.3660 0.046 Uiso 1 1 calc R . .
C7 C 0.57899(10) 0.66407(10) 0.27712(8) 0.0352(3) Uani 1 1 d . . .
H7 H 0.6323 0.6319 0.3195 0.042 Uiso 1 1 calc R . .
C8 C 0.55625(9) 0.62609(9) 0.18684(8) 0.0293(2) Uani 1 1 d . . .
C9 C 0.47379(9) 0.67360(9) 0.12567(8) 0.0277(2) Uani 1 1 d . . .
C10 C 0.18717(11) 0.74128(11) -0.04123(10) 0.0424(3) Uani 1 1 d . . .
H10 H 0.1429 0.7969 -0.0294 0.051 Uiso 1 1 calc R . .
C11 C 0.68569(10) 0.42576(9) 0.07715(8) 0.0322(3) Uani 1 1 d . . .
C12 C 0.78517(11) 0.41383(11) 0.12878(10) 0.0412(3) Uani 1 1 d . . .
H12 H 0.8096 0.4619 0.1763 0.049 Uiso 1 1 calc R . .
C13 C 0.84837(12) 0.33087(13) 0.11011(11) 0.0490(4) Uani 1 1 d . . .
H13 H 0.9162 0.3234 0.1446 0.059 Uiso 1 1 calc R . .
C14 C 0.39158(13) 0.89978(11) 0.03284(11) 0.0486(4) Uani 1 1 d . . .
H14A H 0.4445 0.8669 0.0021 0.073 Uiso 1 1 calc R . .
H14B H 0.4251 0.9503 0.0780 0.073 Uiso 1 1 calc R . .
H14C H 0.3404 0.9358 -0.0125 0.073 Uiso 1 1 calc R . .
C15 C 0.24978(12) 0.86694(12) 0.12844(11) 0.0491(4) Uani 1 1 d . . .
H15A H 0.1973 0.8988 0.0815 0.074 Uiso 1 1 calc R . .
H15B H 0.2815 0.9210 0.1709 0.074 Uiso 1 1 calc R . .
H15C H 0.2165 0.8144 0.1622 0.074 Uiso 1 1 calc R . .
C16 C 0.95959(10) 1.05298(9) 0.18662(8) 0.0295(2) Uani 1 1 d . . .
C17 C 0.89851(10) 1.04652(10) 0.25641(8) 0.0340(3) Uani 1 1 d . . .
C18 C 0.79575(10) 0.98501(10) 0.24434(9) 0.0353(3) Uani 1 1 d . . .
C19 C 0.78238(9) 0.92132(9) 0.15537(8) 0.0292(2) Uani 1 1 d . . .
C20 C 0.69877(10) 0.85119(10) 0.13280(9) 0.0354(3) Uani 1 1 d . . .
H20 H 0.6499 0.8434 0.1736 0.042 Uiso 1 1 calc R . .
C21 C 0.68566(10) 0.79278(11) 0.05207(9) 0.0374(3) Uani 1 1 d . . .
H21 H 0.6295 0.7447 0.0393 0.045 Uiso 1 1 calc R . .
C22 C 0.75504(9) 0.80503(10) -0.00986(8) 0.0326(3) Uani 1 1 d . . .
H22 H 0.7461 0.7654 -0.0648 0.039 Uiso 1 1 calc R . .
C23 C 0.83793(9) 0.87583(9) 0.00909(8) 0.0281(2) Uani 1 1 d . . .
C24 C 0.85180(9) 0.93204(9) 0.09250(8) 0.0279(2) Uani 1 1 d . . .
C25 C 0.93236(14) 1.10183(13) 0.33787(10) 0.0513(4) Uani 1 1 d . . .
H25 H 0.8914 1.0994 0.3855 0.062 Uiso 1 1 calc R . .
C26 C 0.94737(10) 0.88653(10) -0.19790(8) 0.0331(3) Uani 1 1 d . . .
C27 C 0.91520(13) 0.83557(12) -0.28137(10) 0.0475(4) Uani 1 1 d . . .
H27 H 0.8515 0.7977 -0.2908 0.057 Uiso 1 1 calc R . .
C28 C 0.97592(15) 0.83995(15) -0.35086(11) 0.0605(5) Uani 1 1 d . . .
H28 H 0.9548 0.8035 -0.4066 0.073 Uiso 1 1 calc R . .
C29 C 0.70475(14) 1.06432(16) 0.23869(14) 0.0679(5) Uani 1 1 d . . .
H29A H 0.7118 1.1044 0.2957 0.102 Uiso 1 1 calc R . .
H29B H 0.6382 1.0267 0.2296 0.102 Uiso 1 1 calc R . .
H29C H 0.7068 1.1120 0.1872 0.102 Uiso 1 1 calc R . .
C30 C 0.79540(17) 0.91093(15) 0.32717(10) 0.0631(5) Uani 1 1 d . . .
H30A H 0.8556 0.8639 0.3324 0.095 Uiso 1 1 calc R . .
H30B H 0.7310 0.8698 0.3181 0.095 Uiso 1 1 calc R . .
H30C H 0.7994 0.9523 0.3833 0.095 Uiso 1 1 calc R . .
N1 N 0.61987(8) 0.53884(8) 0.16939(7) 0.0323(2) Uani 1 1 d . . .
N2 N 0.61751(8) 0.51301(8) 0.08729(7) 0.0345(2) Uani 1 1 d . . .
N3 N 0.91420(8) 0.89053(8) -0.05036(7) 0.0317(2) Uani 1 1 d . . .
N4 N 0.87687(8) 0.87532(9) -0.13292(7) 0.0345(2) Uani 1 1 d . . .
O1 O 0.44990(7) 0.63230(7) 0.03858(6) 0.0332(2) Uani 1 1 d . . .
O2 O 0.93494(7) 1.00066(7) 0.10466(6) 0.0363(2) Uani 1 1 d . . .

loop_
_atom_site_aniso_label
_atom_site_aniso_U_11
_atom_site_aniso_U_22
_atom_site_aniso_U_33
_atom_site_aniso_U_23
_atom_site_aniso_U_13
_atom_site_aniso_U_12
C1 0.0314(6) 0.0303(6) 0.0282(5) 0.0017(4) 0.0042(4) 0.0019(5)
C2 0.0363(6) 0.0300(6) 0.0314(6) 0.0026(5) 0.0066(5) 0.0035(5)
C3 0.0390(6) 0.0267(6) 0.0365(6) -0.0007(5) 0.0062(5) 0.0047(5)
C4 0.0341(6) 0.0252(5) 0.0318(6) 0.0006(4) 0.0090(5) -0.0015(4)
C5 0.0424(7) 0.0308(6) 0.0368(6) -0.0061(5) 0.0111(5) -0.0008(5)
C6 0.0474(7) 0.0401(7) 0.0286(6) -0.0065(5) 0.0063(5) -0.0037(6)
C7 0.0411(7) 0.0347(6) 0.0288(6) -0.0005(5) 0.0026(5) -0.0024(5)
C8 0.0336(6) 0.0250(5) 0.0296(6) 0.0013(4) 0.0060(5) -0.0025(4)
C9 0.0321(6) 0.0251(5) 0.0265(5) -0.0001(4) 0.0070(4) -0.0036(4)
C10 0.0391(7) 0.0400(7) 0.0470(8) -0.0025(6) 0.0041(6) 0.0108(6)
C11 0.0353(6) 0.0311(6) 0.0298(6) 0.0002(5) 0.0042(5) 0.0032(5)
C12 0.0387(7) 0.0419(7) 0.0401(7) -0.0063(6) -0.0024(5) 0.0025(6)
C13 0.0357(7) 0.0543(9) 0.0527(8) -0.0061(7) -0.0060(6) 0.0097(6)
C14 0.0604(9) 0.0326(7) 0.0508(8) 0.0104(6) 0.0034(7) -0.0019(6)
C15 0.0496(8) 0.0467(8) 0.0502(8) -0.0118(6) 0.0057(7) 0.0160(7)
C16 0.0348(6) 0.0265(5) 0.0277(5) -0.0025(4) 0.0062(4) -0.0014(4)
C17 0.0414(7) 0.0303(6) 0.0321(6) -0.0025(5) 0.0114(5) -0.0033(5)
C18 0.0386(7) 0.0373(6) 0.0331(6) -0.0026(5) 0.0146(5) -0.0036(5)
C19 0.0289(6) 0.0287(6) 0.0307(6) 0.0033(4) 0.0069(4) 0.0012(4)
C20 0.0299(6) 0.0404(7) 0.0374(6) 0.0051(5) 0.0104(5) -0.0040(5)
C21 0.0313(6) 0.0423(7) 0.0385(7) 0.0022(5) 0.0055(5) -0.0113(5)
C22 0.0317(6) 0.0331(6) 0.0324(6) -0.0008(5) 0.0036(5) -0.0049(5)
C23 0.0256(5) 0.0282(5) 0.0307(6) 0.0019(4) 0.0053(4) -0.0003(4)
C24 0.0262(5) 0.0263(5) 0.0312(6) 0.0016(4) 0.0048(4) -0.0015(4)
C25 0.0668(10) 0.0546(9) 0.0373(7) -0.0140(6) 0.0230(7) -0.0192(8)
C26 0.0388(6) 0.0313(6) 0.0296(6) -0.0014(5) 0.0072(5) -0.0054(5)
C27 0.0566(9) 0.0510(8) 0.0354(7) -0.0092(6) 0.0092(6) -0.0230(7)
C28 0.0811(12) 0.0675(11) 0.0361(8) -0.0218(7) 0.0194(8) -0.0340(9)
C29 0.0495(9) 0.0755(12) 0.0815(13) -0.0324(10) 0.0187(9) 0.0138(9)
C30 0.0896(13) 0.0676(11) 0.0337(7) 0.0011(7) 0.0148(8) -0.0379(10)
N1 0.0370(5) 0.0291(5) 0.0299(5) -0.0008(4) 0.0027(4) 0.0008(4)
N2 0.0375(6) 0.0331(5) 0.0311(5) -0.0039(4) 0.0000(4) 0.0041(4)
N3 0.0314(5) 0.0335(5) 0.0309(5) -0.0039(4) 0.0076(4) -0.0051(4)
N4 0.0349(5) 0.0380(6) 0.0306(5) -0.0014(4) 0.0051(4) -0.0085(4)
O1 0.0332(4) 0.0352(5) 0.0298(4) -0.0057(3) 0.0009(3) 0.0066(3)
O2 0.0378(5) 0.0416(5) 0.0320(5) -0.0096(4) 0.0128(4) -0.0158(4)

loop_
_geom_bond_atom_site_label_1
_geom_bond_atom_site_label_2
_geom_bond_distance
_geom_bond_site_symmetry_2
_geom_bond_publ_flag
C1 O1 1.3778(14) . ?
C1 C2 1.3935(17) . ?
C1 C11 1.3952(17) 3_665 ?
C2 C10 1.3945(18) . ?
C2 C3 1.5237(17) . ?
C3 C4 1.5271(17) . ?
C3 C15 1.5352(18) . ?
C3 C14 1.5464(19) . ?
C4 C5 1.3920(17) . ?
C4 C9 1.3968(16) . ?
C5 C6 1.3830(19) . ?
C5 H5 0.9400 . ?
C6 C7 1.3822(19) . ?
C6 H6 0.9400 . ?
C7 C8 1.3934(17) . ?
C7 H7 0.9400 . ?
C8 C9 1.4080(16) . ?
C8 N1 1.4237(15) . ?
C9 O1 1.3674(14) . ?
C10 C13 1.384(2) 3_665 ?
C10 H10 0.9400 . ?
C11 C12 1.3850(18) . ?
C11 C1 1.3952(17) 3_665 ?
C11 N2 1.4343(16) . ?
C12 C13 1.384(2) . ?
C12 H12 0.9400 . ?
C13 C10 1.384(2) 3_665 ?
C13 H13 0.9400 . ?
C14 H14A 0.9700 . ?
C14 H14B 0.9700 . ?
C14 H14C 0.9700 . ?
C15 H15A 0.9700 . ?
C15 H15B 0.9700 . ?
C15 H15C 0.9700 . ?
C16 O2 1.3635(14) . ?
C16 C17 1.3894(16) . ?
C16 C26 1.4084(17) 3_775 ?
C17 C25 1.3920(18) . ?
C17 C18 1.5201(18) . ?
C18 C19 1.5194(17) . ?
C18 C29 1.535(2) . ?
C18 C30 1.535(2) . ?
C19 C24 1.3897(16) . ?
C19 C20 1.3933(17) . ?
C20 C21 1.3826(19) . ?
C20 H20 0.9400 . ?
C21 C22 1.3807(17) . ?
C21 H21 0.9400 . ?
C22 C23 1.3870(16) . ?
C22 H22 0.9400 . ?
C23 C24 1.4009(16) . ?
C23 N3 1.4259(15) . ?
C24 O2 1.3677(14) . ?
C25 C28 1.378(2) 3_775 ?
C25 H25 0.9400 . ?
C26 C27 1.3858(18) . ?
C26 C16 1.4084(17) 3_775 ?
C26 N4 1.4244(16) . ?
C27 C28 1.381(2) . ?
C27 H27 0.9400 . ?
C28 C25 1.378(2) 3_775 ?
C28 H28 0.9400 . ?
C29 H29A 0.9700 . ?
C29 H29B 0.9700 . ?
C29 H29C 0.9700 . ?
C30 H30A 0.9700 . ?
C30 H30B 0.9700 . ?
C30 H30C 0.9700 . ?
N1 N2 1.2424(14) . ?
N3 N4 1.2421(14) . ?
